data_4023755
loop_
_publ_author_name
'Zhi-Feng Lu'
'Yong-Miao Shen'
'Jia-Jun Yue'
'Hong-Wen Hu'
'Jian-Hua Xu'

_publ_section_title
;
 Photoinduced Three-Component Reactions of Tetracyanobenzene with
 Alkenes in the Presence of 1,3-Dicarbonyl Compounds as Nucleophiles
;
_journal_name_full 'Journal of Organic Chemistry'
_journal_page_first 8010
_journal_page_last 8015
_journal_paper_doi 10.1021/jo801448v
_journal_volume 73
_journal_year 2008
_chemical_formula_moiety '2(C29 H23 N3 O3), C3 H6 O'
_chemical_formula_sum 'C61 H52 N6 O7'
_chemical_formula_weight 981.09
_chemical_melting_point 397
_chemical_name_systematic
;
 ethyl 2-benzoyl-4-phenyl-4-(2,4,5-tricyanophenyl)pentanoate
;
_space_group_IT_number 14
_symmetry_cell_setting monoclinic
_symmetry_space_group_name_Hall '-P 2ybc'
_symmetry_space_group_name_H-M 'P 1 21/c 1'
_atom_sites_solution_hydrogens geom
_atom_sites_solution_primary direct
_atom_sites_solution_secondary difmap
_audit_creation_method SHELXL-97
_cell_angle_alpha 90.00
_cell_angle_beta 105.36(3)
_cell_angle_gamma 90.00
_cell_formula_units_Z 2
_cell_length_a 11.582(2)
_cell_length_b 33.315(7)
_cell_length_c 7.9270(16)
_cell_measurement_reflns_used 25
_cell_measurement_temperature 293(2)
_cell_measurement_theta_max 13
_cell_measurement_theta_min 10
_cell_volume 2949.4(10)
_computing_cell_refinement 'CAD4 Software'
_computing_data_collection 'CAD4 Software (Enraf-Nonius, 1989)'
_computing_data_reduction 'XCAD4 (Harms & Wocadlo, 1995)'
_computing_molecular_graphics SHELXTL
_computing_publication_material SHELXTL
_computing_structure_refinement SHELXTL
_computing_structure_solution 'SHELXTL (Sheldrick, 1997)'
_diffrn_ambient_temperature 293(2)
_diffrn_measured_fraction_theta_full 1.000
_diffrn_measured_fraction_theta_max 1.000
_diffrn_measurement_device_type 'Enraf--Nonius CAD-4'
_diffrn_measurement_method \w/2\q
_diffrn_radiation_monochromator graphite
_diffrn_radiation_source 'fine-focus sealed tube'
_diffrn_radiation_type MoK\a
_diffrn_radiation_wavelength 0.71073
_diffrn_reflns_av_R_equivalents 0.0242
_diffrn_reflns_av_sigmaI/netI 0.0631
_diffrn_reflns_limit_h_max 13
_diffrn_reflns_limit_h_min -13
_diffrn_reflns_limit_k_max 0
_diffrn_reflns_limit_k_min -39
_diffrn_reflns_limit_l_max 9
_diffrn_reflns_limit_l_min 0
_diffrn_reflns_number 5615
_diffrn_reflns_theta_full 25.00
_diffrn_reflns_theta_max 25.00
_diffrn_reflns_theta_min 1.22
_diffrn_standards_decay_% 0
_diffrn_standards_interval_count 200
_diffrn_standards_interval_time 120
_diffrn_standards_number 3
_exptl_absorpt_coefficient_mu 0.073
_exptl_absorpt_correction_T_max 0.988
_exptl_absorpt_correction_T_min 0.965
_exptl_absorpt_correction_type psi-scan
_exptl_absorpt_process_details '(XCAD4; Harms & Wocadlo, 1995)'
_exptl_crystal_colour colorless
_exptl_crystal_density_diffrn 1.105
_exptl_crystal_density_method 'not measured'
_exptl_crystal_description block
_exptl_crystal_F_000 1032
_exptl_crystal_size_max 0.32
_exptl_crystal_size_mid 0.22
_exptl_crystal_size_min 0.17
_refine_diff_density_max 0.462
_refine_diff_density_min -0.368
_refine_diff_density_rms 0.104
_refine_ls_extinction_coef 0.027(5)
_refine_ls_extinction_expression Fc^*^=kFc[1+0.001xFc^2^\l^3^/sin(2\q)]^-1/4^
_refine_ls_extinction_method SHELXL
_refine_ls_goodness_of_fit_ref 1.054
_refine_ls_hydrogen_treatment constr
_refine_ls_matrix_type full
_refine_ls_number_parameters 357
_refine_ls_number_reflns 5213
_refine_ls_number_restraints 6
_refine_ls_restrained_S_all 1.054
_refine_ls_R_factor_all 0.1723
_refine_ls_R_factor_gt 0.0943
_refine_ls_shift/su_max 0.890
_refine_ls_shift/su_mean 0.054
_refine_ls_structure_factor_coef Fsqd
_refine_ls_weighting_details 'calc w=1/[\s^2^(Fo^2^)+(0.2P)^2^+2P] where P=(Fo^2^+2Fc^2^)/3'
_refine_ls_weighting_scheme calc
_refine_ls_wR_factor_gt 0.2891
_refine_ls_wR_factor_ref 0.3533
_reflns_number_gt 2800
_reflns_number_total 5213
_reflns_threshold_expression I>2\s(I)
_cod_data_source_file jo801448v_si_002.cif
_cod_data_source_block x
_cod_depositor_comments
;
The following automatic conversions were performed:
'_symmetry_cell_setting' value 'Monoclinic' changed to 'monoclinic'
according to '/home/saulius/struct/CIF-dictionaries/cif_core.dic'
dictionary named 'cif_core.dic' version 2.4.1 from 2010-06-29.

Automatic conversion script
Id: cif_fix_enum 1527 2010-12-29 10:47:43Z saulius 
;
_cod_original_sg_symbol_H-M 'P 21/c'
_cod_database_code 4023755

loop_
_symmetry_equiv_pos_as_xyz
'x, y, z'
'-x, y+1/2, -z+1/2'
'-x, -y, -z'
'x, -y-1/2, z-1/2'

loop_
_atom_site_label
_atom_site_type_symbol
_atom_site_fract_x
_atom_site_fract_y
_atom_site_fract_z
_atom_site_U_iso_or_equiv
_atom_site_adp_type
_atom_site_occupancy
_atom_site_symmetry_multiplicity
_atom_site_calc_flag
_atom_site_refinement_flags
_atom_site_disorder_assembly
_atom_site_disorder_group
N1 N 0.2302(6) 0.13471(17) -0.2381(6) 0.0830(17) Uani 1 1 d . . .
N2 N 0.0911(6) -0.02706(16) 0.1839(7) 0.0914(19) Uani 1 1 d . . .
N3 N 0.1951(6) 0.02953(15) 0.6445(6) 0.0875(18) Uani 1 1 d . . .
O1 O -0.0323(4) 0.16251(12) -0.0577(5) 0.0720(12) Uani 1 1 d . . .
O2 O 0.0676(4) 0.26760(12) 0.0748(7) 0.0846(14) Uani 1 1 d . . .
O3 O -0.0887(3) 0.24124(11) 0.1469(5) 0.0649(11) Uani 1 1 d . . .
C1 C 0.2529(4) 0.12607(13) 0.2194(6) 0.0401(11) Uani 1 1 d . . .
C2 C 0.2202(5) 0.10504(14) 0.0601(6) 0.0479(12) Uani 1 1 d . . .
C3 C 0.1773(5) 0.06554(15) 0.0472(6) 0.0524(13) Uani 1 1 d . . .
H3 H 0.1543 0.0526 -0.0606 0.063 Uiso 1 1 calc R . .
C4 C 0.1697(5) 0.04608(14) 0.1985(6) 0.0480(12) Uani 1 1 d . . .
C5 C 0.2024(4) 0.06619(13) 0.3581(6) 0.0432(11) Uani 1 1 d . . .
C6 C 0.2428(4) 0.10561(13) 0.3678(6) 0.0435(11) Uani 1 1 d . . .
H6 H 0.2634 0.1186 0.4755 0.052 Uiso 1 1 calc R . .
C7 C 0.2994(4) 0.16976(14) 0.2305(6) 0.0479(12) Uani 1 1 d . . .
C8 C 0.1999(5) 0.19829(14) 0.1278(6) 0.0507(13) Uani 1 1 d . . .
H8A H 0.2326 0.2252 0.1366 0.061 Uiso 1 1 calc R . .
H8B H 0.1805 0.1907 0.0054 0.061 Uiso 1 1 calc R . .
C9 C 0.0822(4) 0.19976(13) 0.1837(6) 0.0444(11) Uani 1 1 d . . .
H9 H 0.1009 0.1977 0.3114 0.053 Uiso 1 1 calc R . .
C10 C 0.0220(5) 0.23973(15) 0.1278(7) 0.0540(13) Uani 1 1 d . . .
C11 C 0.2275(5) 0.12259(16) -0.1043(6) 0.0572(14) Uani 1 1 d . . .
C12 C 0.1265(6) 0.00531(17) 0.1893(7) 0.0637(16) Uani 1 1 d . . .
C13 C 0.1959(6) 0.04595(14) 0.5181(7) 0.0599(15) Uani 1 1 d . . .
C14 C 0.3414(5) 0.18419(16) 0.4225(7) 0.0611(15) Uani 1 1 d . . .
H14A H 0.3992 0.1657 0.4892 0.092 Uiso 1 1 calc R . .
H14B H 0.2739 0.1855 0.4712 0.092 Uiso 1 1 calc R . .
H14C H 0.3770 0.2103 0.4264 0.092 Uiso 1 1 calc R . .
C15 C 0.4105(5) 0.17100(15) 0.1577(7) 0.0544(13) Uani 1 1 d . . .
C16 C 0.5051(6) 0.1466(2) 0.2288(9) 0.0795(19) Uani 1 1 d . . .
H16 H 0.4994 0.1287 0.3163 0.095 Uiso 1 1 calc R . .
C17 C 0.6104(6) 0.1475(3) 0.1747(11) 0.099(2) Uani 1 1 d . . .
H17 H 0.6747 0.1312 0.2292 0.119 Uiso 1 1 calc R . .
C18 C 0.6182(7) 0.1723(3) 0.0419(13) 0.110(3) Uani 1 1 d . . .
H18 H 0.6874 0.1727 0.0035 0.132 Uiso 1 1 calc R . .
C19 C 0.5233(7) 0.1967(2) -0.0352(11) 0.090(2) Uani 1 1 d . . .
H19 H 0.5288 0.2137 -0.1257 0.108 Uiso 1 1 calc R . .
C20 C 0.4190(6) 0.19630(18) 0.0207(8) 0.0693(16) Uani 1 1 d . . .
H20 H 0.3551 0.2128 -0.0330 0.083 Uiso 1 1 calc R . .
C21 C -0.0006(4) 0.16527(14) 0.1026(6) 0.0485(12) Uani 1 1 d . . .
C22 C -0.0421(4) 0.13528(14) 0.2133(6) 0.0467(12) Uani 1 1 d . . .
C23 C -0.0290(5) 0.13987(16) 0.3904(6) 0.0536(13) Uani 1 1 d . . .
H23 H 0.0050 0.1633 0.4456 0.064 Uiso 1 1 calc R . .
C24 C -0.0653(6) 0.11022(18) 0.4872(8) 0.0691(16) Uani 1 1 d . . .
H24 H -0.0579 0.1142 0.6057 0.083 Uiso 1 1 calc R . .
C25 C -0.1119(6) 0.07534(18) 0.4092(9) 0.0732(17) Uani 1 1 d . . .
H25 H -0.1318 0.0548 0.4760 0.088 Uiso 1 1 calc R . .
C26 C -0.1298(5) 0.07014(17) 0.2293(8) 0.0681(16) Uani 1 1 d . . .
H26 H -0.1648 0.0467 0.1755 0.082 Uiso 1 1 calc R . .
C27 C -0.0954(5) 0.10001(15) 0.1312(7) 0.0575(14) Uani 1 1 d . . .
H27 H -0.1076 0.0967 0.0112 0.069 Uiso 1 1 calc R . .
C28 C -0.1504(6) 0.27951(18) 0.1014(8) 0.0710(17) Uani 1 1 d . . .
H28A H -0.0996 0.3013 0.1591 0.085 Uiso 1 1 calc R . .
H28B H -0.1688 0.2838 -0.0240 0.085 Uiso 1 1 calc R . .
C29 C -0.2599(7) 0.2786(2) 0.1571(13) 0.110(3) Uani 1 1 d . . .
H29A H -0.3146 0.2597 0.0870 0.165 Uiso 1 1 calc R . .
H29B H -0.2956 0.3048 0.1433 0.165 Uiso 1 1 calc R . .
H29C H -0.2420 0.2708 0.2778 0.165 Uiso 1 1 calc R . .
O4 O 0.492(3) 0.0640(8) 0.537(3) 0.37(2) Uani 0.50 1 d PD . .
C30 C 0.559(2) 0.0697(7) 0.685(3) 0.24(2) Uani 0.50 1 d PD . .
C31 C 0.566(3) 0.0393(12) 0.830(4) 0.40(4) Uani 0.50 1 d PD . .
H31A H 0.5553 0.0529 0.9321 0.597 Uiso 0.50 1 calc PR . .
H31B H 0.6428 0.0264 0.8586 0.597 Uiso 0.50 1 calc PR . .
H31C H 0.5042 0.0196 0.7924 0.597 Uiso 0.50 1 calc PR . .
C32 C 0.661(2) 0.0996(7) 0.712(3) 0.216(14) Uani 0.50 1 d PD . .
H32A H 0.7042 0.0954 0.6253 0.323 Uiso 0.50 1 calc PR . .
H32B H 0.7148 0.0959 0.8266 0.323 Uiso 0.50 1 calc PR . .
H32C H 0.6298 0.1264 0.7024 0.323 Uiso 0.50 1 calc PR . .

loop_
_atom_site_aniso_label
_atom_site_aniso_U_11
_atom_site_aniso_U_22
_atom_site_aniso_U_33
_atom_site_aniso_U_23
_atom_site_aniso_U_13
_atom_site_aniso_U_12
N1 0.138(5) 0.079(4) 0.037(3) -0.005(2) 0.032(3) -0.019(3)
N2 0.151(6) 0.058(3) 0.065(3) -0.013(3) 0.027(3) -0.034(3)
N3 0.161(6) 0.055(3) 0.052(3) 0.009(2) 0.038(3) -0.016(3)
O1 0.097(3) 0.071(3) 0.046(2) 0.0050(18) 0.016(2) -0.009(2)
O2 0.093(3) 0.055(2) 0.122(4) 0.030(2) 0.056(3) 0.012(2)
O3 0.069(2) 0.054(2) 0.080(3) 0.0106(18) 0.033(2) 0.0125(18)
C1 0.044(3) 0.040(2) 0.039(2) 0.0051(19) 0.016(2) 0.004(2)
C2 0.070(3) 0.043(3) 0.038(2) 0.003(2) 0.028(2) 0.000(2)
C3 0.071(3) 0.053(3) 0.035(2) -0.009(2) 0.017(2) -0.002(3)
C4 0.065(3) 0.041(3) 0.041(3) 0.002(2) 0.017(2) 0.000(2)
C5 0.057(3) 0.039(2) 0.035(2) 0.0049(19) 0.016(2) 0.001(2)
C6 0.062(3) 0.036(2) 0.036(2) 0.0026(19) 0.020(2) 0.002(2)
C7 0.059(3) 0.043(3) 0.046(3) 0.001(2) 0.022(2) -0.002(2)
C8 0.070(3) 0.039(3) 0.050(3) 0.004(2) 0.028(2) 0.001(2)
C9 0.063(3) 0.033(2) 0.042(2) 0.0066(19) 0.021(2) 0.001(2)
C10 0.067(3) 0.050(3) 0.050(3) 0.002(2) 0.025(3) 0.000(3)
C11 0.084(4) 0.052(3) 0.039(3) -0.006(2) 0.023(3) -0.011(3)
C12 0.099(5) 0.049(3) 0.045(3) -0.008(2) 0.024(3) -0.013(3)
C13 0.104(5) 0.035(3) 0.047(3) 0.000(2) 0.030(3) -0.005(3)
C14 0.080(4) 0.046(3) 0.057(3) -0.012(2) 0.018(3) -0.012(3)
C15 0.057(3) 0.045(3) 0.063(3) 0.002(2) 0.021(3) -0.004(2)
C16 0.063(4) 0.088(5) 0.092(5) 0.028(4) 0.028(3) 0.011(3)
C17 0.058(4) 0.122(7) 0.122(6) 0.027(5) 0.031(4) 0.019(4)
C18 0.086(5) 0.113(7) 0.156(8) 0.021(6) 0.074(5) 0.009(5)
C19 0.089(5) 0.080(5) 0.121(6) 0.019(4) 0.060(5) -0.009(4)
C20 0.072(4) 0.065(4) 0.083(4) 0.015(3) 0.040(3) 0.000(3)
C21 0.058(3) 0.045(3) 0.044(3) 0.010(2) 0.016(2) 0.012(2)
C22 0.055(3) 0.040(3) 0.051(3) 0.001(2) 0.023(2) 0.005(2)
C23 0.065(3) 0.050(3) 0.052(3) -0.003(2) 0.025(2) -0.006(2)
C24 0.094(4) 0.059(4) 0.065(4) 0.006(3) 0.041(3) -0.007(3)
C25 0.084(4) 0.055(4) 0.090(5) 0.021(3) 0.039(4) -0.004(3)
C26 0.077(4) 0.049(3) 0.081(4) 0.006(3) 0.027(3) -0.009(3)
C27 0.066(3) 0.046(3) 0.062(3) -0.003(2) 0.019(3) -0.005(3)
C28 0.071(4) 0.067(4) 0.074(4) 0.000(3) 0.018(3) 0.024(3)
C29 0.091(5) 0.089(5) 0.160(8) 0.000(5) 0.050(5) 0.022(4)
O4 0.25(3) 0.36(4) 0.41(4) 0.26(3) -0.10(3) -0.11(3)
C30 0.14(2) 0.24(4) 0.26(4) 0.09(3) -0.09(2) -0.03(2)
C31 0.25(4) 0.59(10) 0.28(5) 0.21(6) -0.07(3) -0.25(6)
C32 0.25(4) 0.21(3) 0.19(3) 0.04(2) 0.05(2) 0.09(3)

loop_
_atom_type_symbol
_atom_type_description
_atom_type_scat_dispersion_real
_atom_type_scat_dispersion_imag
_atom_type_scat_source
C C 0.0033 0.0016 'International Tables Vol C Tables 4.2.6.8 and 6.1.1.4'
H H 0.0000 0.0000 'International Tables Vol C Tables 4.2.6.8 and 6.1.1.4'
N N 0.0061 0.0033 'International Tables Vol C Tables 4.2.6.8 and 6.1.1.4'
O O 0.0106 0.0060 'International Tables Vol C Tables 4.2.6.8 and 6.1.1.4'

loop_
_geom_angle_atom_site_label_1
_geom_angle_atom_site_label_2
_geom_angle_atom_site_label_3
_geom_angle
_geom_angle_site_symmetry_1
_geom_angle_site_symmetry_3
_geom_angle_publ_flag
C10 O3 C28 115.3(4) . . ?
C6 C1 C2 116.9(4) . . ?
C6 C1 C7 121.3(4) . . ?
C2 C1 C7 121.8(4) . . ?
C3 C2 C1 122.7(4) . . ?
C3 C2 C11 114.7(4) . . ?
C1 C2 C11 122.7(4) . . ?
C4 C3 C2 118.6(4) . . ?
C4 C3 H3 120.7 . . ?
C2 C3 H3 120.7 . . ?
C3 C4 C5 119.8(4) . . ?
C3 C4 C12 119.8(4) . . ?
C5 C4 C12 120.4(4) . . ?
C6 C5 C4 120.8(4) . . ?
C6 C5 C13 118.9(4) . . ?
C4 C5 C13 120.3(4) . . ?
C5 C6 C1 121.2(4) . . ?
C5 C6 H6 119.4 . . ?
C1 C6 H6 119.4 . . ?
C15 C7 C1 108.4(4) . . ?
C15 C7 C14 106.5(4) . . ?
C1 C7 C14 111.3(4) . . ?
C15 C7 C8 111.4(4) . . ?
C1 C7 C8 110.4(4) . . ?
C14 C7 C8 108.8(4) . . ?
C9 C8 C7 117.4(4) . . ?
C9 C8 H8A 107.9 . . ?
C7 C8 H8A 108.0 . . ?
C9 C8 H8B 108.0 . . ?
C7 C8 H8B 107.9 . . ?
H8A C8 H8B 107.2 . . ?
C10 C9 C21 110.5(4) . . ?
C10 C9 C8 108.5(4) . . ?
C21 C9 C8 111.1(4) . . ?
C10 C9 H9 108.9 . . ?
C21 C9 H9 108.9 . . ?
C8 C9 H9 108.9 . . ?
O2 C10 O3 122.6(5) . . ?
O2 C10 C9 124.9(5) . . ?
O3 C10 C9 112.5(4) . . ?
N1 C11 C2 176.4(6) . . ?
N2 C12 C4 178.9(6) . . ?
N3 C13 C5 177.4(7) . . ?
C7 C14 H14A 109.5 . . ?
C7 C14 H14B 109.4 . . ?
H14A C14 H14B 109.5 . . ?
C7 C14 H14C 109.5 . . ?
H14A C14 H14C 109.5 . . ?
H14B C14 H14C 109.5 . . ?
C16 C15 C20 117.8(5) . . ?
C16 C15 C7 119.2(5) . . ?
C20 C15 C7 122.9(5) . . ?
C15 C16 C17 122.2(6) . . ?
C15 C16 H16 118.9 . . ?
C17 C16 H16 118.9 . . ?
C18 C17 C16 119.6(7) . . ?
C18 C17 H17 120.2 . . ?
C16 C17 H17 120.2 . . ?
C17 C18 C19 119.6(7) . . ?
C17 C18 H18 120.2 . . ?
C19 C18 H18 120.2 . . ?
C18 C19 C20 120.8(7) . . ?
C18 C19 H19 119.6 . . ?
C20 C19 H19 119.6 . . ?
C19 C20 C15 119.9(6) . . ?
C19 C20 H20 120.1 . . ?
C15 C20 H20 120.1 . . ?
O1 C21 C22 120.3(5) . . ?
O1 C21 C9 118.3(4) . . ?
C22 C21 C9 121.4(4) . . ?
C23 C22 C27 118.8(5) . . ?
C23 C22 C21 124.0(5) . . ?
C27 C22 C21 117.3(4) . . ?
C22 C23 C24 121.2(5) . . ?
C22 C23 H23 119.4 . . ?
C24 C23 H23 119.4 . . ?
C25 C24 C23 120.1(5) . . ?
C25 C24 H24 120.0 . . ?
C23 C24 H24 120.0 . . ?
C24 C25 C26 120.3(5) . . ?
C24 C25 H25 119.9 . . ?
C26 C25 H25 119.9 . . ?
C27 C26 C25 119.8(6) . . ?
C27 C26 H26 120.1 . . ?
C25 C26 H26 120.1 . . ?
C26 C27 C22 119.8(5) . . ?
C26 C27 H27 120.1 . . ?
C22 C27 H27 120.1 . . ?
C29 C28 O3 108.5(5) . . ?
C29 C28 H28A 109.9 . . ?
O3 C28 H28A 110.0 . . ?
C29 C28 H28B 110.0 . . ?
O3 C28 H28B 110.0 . . ?
H28A C28 H28B 108.4 . . ?
C28 C29 H29A 109.4 . . ?
C28 C29 H29B 109.5 . . ?
H29A C29 H29B 109.5 . . ?
C28 C29 H29C 109.5 . . ?
H29A C29 H29C 109.5 . . ?
H29B C29 H29C 109.5 . . ?
O4 C30 C32 120.6(6) . . ?
O4 C30 C31 120.6(6) . . ?
C32 C30 C31 116.5(5) . . ?
C30 C31 H31A 109.0 . . ?
C30 C31 H31B 110.0 . . ?
H31A C31 H31B 109.0 . . ?
C30 C31 H31C 110.0 . . ?
H31A C31 H31C 109.0 . . ?
H31B C31 H31C 110.0 . . ?
C30 C32 H32A 109.8 . . ?
C30 C32 H32B 109.4 . . ?
H32A C32 H32B 109.5 . . ?
C30 C32 H32C 109.3 . . ?
H32A C32 H32C 109.5 . . ?
H32B C32 H32C 109.5 . . ?

loop_
_geom_bond_atom_site_label_1
_geom_bond_atom_site_label_2
_geom_bond_distance
_geom_bond_site_symmetry_2
_geom_bond_publ_flag
N1 C11 1.143(6) . ?
N2 C12 1.151(7) . ?
N3 C13 1.144(6) . ?
O1 C21 1.230(6) . ?
O2 C10 1.198(6) . ?
O3 C10 1.330(6) . ?
O3 C28 1.459(6) . ?
C1 C6 1.391(6) . ?
C1 C2 1.406(6) . ?
C1 C7 1.546(6) . ?
C2 C3 1.401(7) . ?
C2 C11 1.451(7) . ?
C3 C4 1.386(7) . ?
C3 H3 0.9300 . ?
C4 C5 1.392(6) . ?
C4 C12 1.443(7) . ?
C5 C6 1.389(6) . ?
C5 C13 1.456(7) . ?
C6 H6 0.9300 . ?
C7 C15 1.544(7) . ?
C7 C14 1.547(7) . ?
C7 C8 1.549(7) . ?
C8 C9 1.541(7) . ?
C8 H8A 0.9700 . ?
C8 H8B 0.9700 . ?
C9 C10 1.514(7) . ?
C9 C21 1.525(7) . ?
C9 H9 0.9800 . ?
C14 H14A 0.9600 . ?
C14 H14B 0.9600 . ?
C14 H14C 0.9600 . ?
C15 C16 1.361(8) . ?
C15 C20 1.399(7) . ?
C16 C17 1.396(9) . ?
C16 H16 0.9300 . ?
C17 C18 1.360(11) . ?
C17 H17 0.9300 . ?
C18 C19 1.374(11) . ?
C18 H18 0.9300 . ?
C19 C20 1.393(8) . ?
C19 H19 0.9300 . ?
C20 H20 0.9300 . ?
C21 C22 1.491(7) . ?
C22 C23 1.379(7) . ?
C22 C27 1.405(7) . ?
C23 C24 1.383(7) . ?
C23 H23 0.9300 . ?
C24 C25 1.359(8) . ?
C24 H24 0.9300 . ?
C25 C26 1.397(9) . ?
C25 H25 0.9300 . ?
C26 C27 1.385(7) . ?
C26 H26 0.9300 . ?
C27 H27 0.9300 . ?
C28 C29 1.450(9) . ?
C28 H28A 0.9700 . ?
C28 H28B 0.9700 . ?
C29 H29A 0.9600 . ?
C29 H29B 0.9600 . ?
C29 H29C 0.9600 . ?
O4 C30 1.243(5) . ?
C30 C32 1.518(5) . ?
C30 C31 1.521(5) . ?
C31 H31A 0.9600 . ?
C31 H31B 0.9600 . ?
C31 H31C 0.9600 . ?
C32 H32A 0.9600 . ?
C32 H32B 0.9600 . ?
C32 H32C 0.9600 . ?

loop_
_geom_torsion_atom_site_label_1
_geom_torsion_atom_site_label_2
_geom_torsion_atom_site_label_3
_geom_torsion_atom_site_label_4
_geom_torsion
_geom_torsion_site_symmetry_1
_geom_torsion_site_symmetry_2
_geom_torsion_site_symmetry_3
_geom_torsion_site_symmetry_4
_geom_torsion_publ_flag
C6 C1 C2 C3 1.0(7) . . . . ?
C7 C1 C2 C3 -179.6(5) . . . . ?
C6 C1 C2 C11 -179.4(5) . . . . ?
C7 C1 C2 C11 0.0(7) . . . . ?
C1 C2 C3 C4 -1.7(8) . . . . ?
C11 C2 C3 C4 178.6(5) . . . . ?
C2 C3 C4 C5 1.3(8) . . . . ?
C2 C3 C4 C12 -179.7(5) . . . . ?
C3 C4 C5 C6 -0.1(7) . . . . ?
C12 C4 C5 C6 -179.2(5) . . . . ?
C3 C4 C5 C13 -179.5(5) . . . . ?
C12 C4 C5 C13 1.5(8) . . . . ?
C4 C5 C6 C1 -0.7(7) . . . . ?
C13 C5 C6 C1 178.7(5) . . . . ?
C2 C1 C6 C5 0.2(7) . . . . ?
C7 C1 C6 C5 -179.2(4) . . . . ?
C6 C1 C7 C15 122.1(5) . . . . ?
C2 C1 C7 C15 -57.3(6) . . . . ?
C6 C1 C7 C14 5.3(6) . . . . ?
C2 C1 C7 C14 -174.1(4) . . . . ?
C6 C1 C7 C8 -115.6(5) . . . . ?
C2 C1 C7 C8 65.0(5) . . . . ?
C15 C7 C8 C9 179.0(4) . . . . ?
C1 C7 C8 C9 58.5(5) . . . . ?
C14 C7 C8 C9 -63.8(5) . . . . ?
C7 C8 C9 C10 155.9(4) . . . . ?
C7 C8 C9 C21 -82.4(5) . . . . ?
C28 O3 C10 O2 -0.9(8) . . . . ?
C28 O3 C10 C9 177.9(4) . . . . ?
C21 C9 C10 O2 -132.9(6) . . . . ?
C8 C9 C10 O2 -10.8(7) . . . . ?
C21 C9 C10 O3 48.4(5) . . . . ?
C8 C9 C10 O3 170.5(4) . . . . ?
C1 C7 C15 C16 -55.9(6) . . . . ?
C14 C7 C15 C16 63.9(6) . . . . ?
C8 C7 C15 C16 -177.5(5) . . . . ?
C1 C7 C15 C20 124.1(5) . . . . ?
C14 C7 C15 C20 -116.1(6) . . . . ?
C8 C7 C15 C20 2.4(7) . . . . ?
C20 C15 C16 C17 3.1(10) . . . . ?
C7 C15 C16 C17 -177.0(7) . . . . ?
C15 C16 C17 C18 -2.7(13) . . . . ?
C16 C17 C18 C19 1.0(14) . . . . ?
C17 C18 C19 C20 0.0(13) . . . . ?
C18 C19 C20 C15 0.4(11) . . . . ?
C16 C15 C20 C19 -1.9(9) . . . . ?
C7 C15 C20 C19 178.1(6) . . . . ?
C10 C9 C21 O1 61.7(6) . . . . ?
C8 C9 C21 O1 -58.9(6) . . . . ?
C10 C9 C21 C22 -118.6(5) . . . . ?
C8 C9 C21 C22 120.8(5) . . . . ?
O1 C21 C22 C23 -168.1(5) . . . . ?
C9 C21 C22 C23 12.3(7) . . . . ?
O1 C21 C22 C27 13.4(7) . . . . ?
C9 C21 C22 C27 -166.3(4) . . . . ?
C27 C22 C23 C24 1.1(8) . . . . ?
C21 C22 C23 C24 -177.4(5) . . . . ?
C22 C23 C24 C25 1.9(9) . . . . ?
C23 C24 C25 C26 -3.8(10) . . . . ?
C24 C25 C26 C27 2.6(9) . . . . ?
C25 C26 C27 C22 0.4(9) . . . . ?
C23 C22 C27 C26 -2.2(8) . . . . ?
C21 C22 C27 C26 176.4(5) . . . . ?
C10 O3 C28 C29 -170.4(6) . . . . ?
